data_9000005
loop_
_publ_author_name
'Buerger, M. J.'

_publ_section_title
;
 The crystal structure of marcasite
;
_journal_name_full 'American Mineralogist'
_journal_page_first 361
_journal_page_last 395
_journal_volume 16
_journal_year 1931
_chemical_compound_source 'Joplin, Missouri, USA'
_chemical_formula_sum 'Fe S2'
_chemical_name_mineral Marcasite
_space_group_IT_number 58
_symmetry_space_group_name_Hall '-P 2n 2'
_symmetry_space_group_name_H-M 'P m n n'
_cell_angle_alpha 90
_cell_angle_beta 90
_cell_angle_gamma 90
_cell_length_a 3.37
_cell_length_b 4.44
_cell_length_c 5.39
_cell_formula_units_Z 2
_cell_volume 80.649
_database_code_amcsd 0000008
_exptl_crystal_density_diffrn 4.941
_cod_database_code 9000005

loop_
_space_group_symop_operation_xyz
x,y,z
1/2+x,1/2+y,1/2-z
1/2-x,1/2-y,1/2+z
1/2+x,1/2-y,1/2+z
1/2-x,1/2+y,1/2-z
-x,y,z
x,-y,-z
-x,-y,-z

loop_
_atom_site_label
_atom_site_fract_x
_atom_site_fract_y
_atom_site_fract_z
Fe 0.00000 0.00000 0.00000
S 0.00000 0.20300 0.37500

loop_
_cod_related_entry_id
_cod_related_entry_database
_cod_related_entry_code
1 AMCSD 0000008
